data_2203314
loop_
_publ_author_name
'Miao Du'
'Xiao-Jun Zhao'

_publ_section_title
;
 2-(2-Pyridylamino)pyridinium nitrate monohydrate: two-dimensional
 supramolecular aggregation through hydrogen-bonding and \p--\p
 stacking interactions
;
_journal_issue 3
_journal_name_full 'Acta Crystallographica Section E'
_journal_page_first o439
_journal_page_last o441
_journal_paper_doi 10.1107/S1600536804004015
_journal_volume 60
_journal_year 2004
_chemical_formula_iupac ' C10 H12 N4 O4 '
_chemical_formula_moiety ' C10 H10 N3, N O3, H2 O'
_chemical_formula_sum 'C10 H12 N4 O4'
_chemical_formula_weight 252.24
_chemical_name_systematic ' (2-Pyridinio-2'-pyridyl)amine nitrate hydrate'
_space_group_IT_number 2
_symmetry_cell_setting triclinic
_symmetry_space_group_name_Hall '-P 1'
_symmetry_space_group_name_H-M 'P -1'
_cell_angle_alpha 95.982(6)
_cell_angle_beta 102.332(6)
_cell_angle_gamma 110.480(5)
_cell_formula_units_Z 4
_cell_length_a 7.795(2)
_cell_length_b 9.734(3)
_cell_length_c 17.164(5)
_cell_measurement_reflns_used 845
_cell_measurement_temperature 293(2)
_cell_measurement_theta_max 25.00
_cell_measurement_theta_min 2.28
_cell_volume 1168.9(6)
_computing_cell_refinement SMART
_computing_data_collection 'SMART (Bruker, 1998)'
_computing_data_reduction 'SAINT (Bruker, 1998)'
_computing_molecular_graphics 'DIAMOND (Brandenburg & Berndt, 1999)'
_computing_publication_material SHELXL97
_computing_structure_refinement 'SHELXL97 (Sheldrick, 1997)'
_computing_structure_solution 'SHELXS97 (Sheldrick, 1997)'
_diffrn_measured_fraction_theta_full 0.991
_diffrn_measured_fraction_theta_max 0.991
_diffrn_measurement_device 'BRUKER SMART 1000 diffractometer'
_diffrn_measurement_method \w
_diffrn_radiation_type MoK\a
_diffrn_radiation_wavelength 0.71073
_diffrn_reflns_av_R_equivalents 0.0182
_diffrn_reflns_limit_h_max 6
_diffrn_reflns_limit_h_min -9
_diffrn_reflns_limit_k_max 11
_diffrn_reflns_limit_k_min -10
_diffrn_reflns_limit_l_max 19
_diffrn_reflns_limit_l_min -20
_diffrn_reflns_number 4852
_diffrn_reflns_theta_full 25.00
_diffrn_reflns_theta_max 25.00
_diffrn_standards_decay_% 0
_diffrn_standards_interval_count 0
_diffrn_standards_number 0
_exptl_absorpt_coefficient_mu 0.113
_exptl_absorpt_correction_T_max 0.9777
_exptl_absorpt_correction_T_min 0.9668
_exptl_absorpt_correction_type multi-scan
_exptl_absorpt_process_details '[SAINT (Bruker 1998) and SADABS (Sheldrick, 1998)]'
_exptl_crystal_colour colorless
_exptl_crystal_density_diffrn 1.433
_exptl_crystal_density_meas ?
_exptl_crystal_description block
_exptl_crystal_F_000 528
_exptl_crystal_size_max 0.30
_exptl_crystal_size_mid 0.20
_exptl_crystal_size_min 0.20
_refine_diff_density_max 0.732
_refine_diff_density_min -0.450
_refine_ls_extinction_method none
_refine_ls_goodness_of_fit_ref 1.102
_refine_ls_hydrogen_treatment constr
_refine_ls_number_parameters 328
_refine_ls_number_reflns 4088
_refine_ls_restrained_S_all 1.109
_refine_ls_R_factor_all 0.1220
_refine_ls_R_factor_gt 0.0677
_refine_ls_shift/su_max 0.000
_refine_ls_shift/su_mean 0.000
_refine_ls_structure_factor_coef Fsqd
_refine_ls_weighting_details 'calc w = 1/[\s^2^(Fo^2^)+(0.0606P)^2^+0.6420P] where P = (Fo^2^+2Fc^2^)/3'
_refine_ls_weighting_scheme calc
_refine_ls_wR_factor_gt 0.1573
_refine_ls_wR_factor_ref 0.1822
_reflns_number_gt 2266
_reflns_number_total 4088
_reflns_threshold_expression I>2\s(I)
_cod_data_source_file lh6172.cif
_cod_data_source_block I
_cod_depositor_comments
;
The following automatic conversions were performed:
'_symmetry_cell_setting' value 'Triclinic' changed to 'triclinic'
according to '/home/saulius/struct/CIF-dictionaries/cif_core.dic'
dictionary named 'cif_core.dic' version 2.4.1 from 2010-06-29.

Automatic conversion script
Id: cif_fix_enum 1527 2010-12-29 10:47:43Z saulius 

The following automatic conversions were performed:

'_symmetry_cell_setting' value 'Triclinic' changed to 'triclinic'
according to /home/saulius/struct/CIF-dictionaries/cif_core.dic
dictionary named 'cif_core.dic' version 2.4.1 from 2010-06-29.

Automatic conversion script
Id: cif_fix_values 1715 2011-07-08 13:25:40Z adriana 
;
_cod_original_formula_sum ' C10 H12 N4 O4 '
_cod_database_code 2203314
_cod_database_fobs_code 2203314

loop_
_symmetry_equiv_pos_as_xyz
'x, y, z'
'-x, -y, -z'

loop_
_atom_site_label
_atom_site_fract_x
_atom_site_fract_y
_atom_site_fract_z
_atom_site_U_iso_or_equiv
_atom_site_adp_type
_atom_site_calc_flag
_atom_site_refinement_flags
_atom_site_occupancy
_atom_site_type_symbol
O1 0.4234(5) 0.7232(4) 0.1797(2) 0.1012(12) Uani d . 1 O
O2 0.5142(4) 0.9570(3) 0.1957(2) 0.0934(11) Uani d . 1 O
O3 0.6887(5) 0.8491(5) 0.1603(2) 0.1119(13) Uani d . 1 O
O4 0.3006(7) 0.3156(5) 0.3487(3) 0.166(2) Uani d . 1 O
O5 0.3951(4) 0.1399(4) 0.3268(2) 0.0846(9) Uani d . 1 O
O6 0.1037(5) 0.1059(4) 0.2904(3) 0.1204(15) Uani d . 1 O
N1 0.8552(4) 0.6273(3) 1.05874(17) 0.0490(8) Uani d D 1 N
H1 0.9256 0.7017 1.0979 0.059 Uiso calc RD 1 H
N2 0.6526(4) 0.5560(3) 0.92712(17) 0.0497(8) Uani d D 1 N
H2 0.6351 0.4644 0.9294 0.060 Uiso calc RD 1 H
N3 0.7338(4) 0.3693(3) 1.01641(18) 0.0544(8) Uani d . 1 N
N4 0.7763(4) 0.4024(3) 0.43517(16) 0.0455(7) Uani d D 1 N
H4 0.7938 0.3435 0.3995 0.055 Uiso calc RD 1 H
N5 0.7179(4) 0.4306(4) 0.56278(18) 0.0577(8) Uani d D 1 N
H5 0.7310 0.5215 0.5605 0.069 Uiso calc RD 1 H
N6 0.7849(4) 0.6410(3) 0.4740(2) 0.0609(9) Uani d . 1 N
N7 0.5448(5) 0.8439(4) 0.17742(18) 0.0565(8) Uani d . 1 N
N8 0.2665(6) 0.1826(4) 0.3265(2) 0.0663(9) Uani d . 1 N
C1 0.7652(5) 0.6628(4) 0.9918(2) 0.0428(8) Uani d . 1 C
C2 0.7893(5) 0.8104(4) 0.9876(2) 0.0512(9) Uani d . 1 C
H2A 0.8662 0.8868 1.0318 0.061 Uiso calc R 1 H
C3 0.7012(6) 0.8424(5) 0.9193(3) 0.0635(11) Uani d . 1 C
H3A 0.7172 0.9410 0.9169 0.076 Uiso calc R 1 H
C4 0.5864(6) 0.7290(5) 0.8525(3) 0.0658(11) Uani d . 1 C
H4A 0.5262 0.7508 0.8053 0.079 Uiso calc R 1 H
C5 0.5646(6) 0.5876(5) 0.8578(2) 0.0610(11) Uani d . 1 C
H5A 0.4889 0.5105 0.8137 0.073 Uiso calc R 1 H
C6 0.8503(5) 0.4890(4) 1.0734(2) 0.0438(8) Uani d . 1 C
C7 0.9653(5) 0.4803(5) 1.1449(2) 0.0588(10) Uani d . 1 C
H7A 1.0476 0.5660 1.1827 0.071 Uiso calc R 1 H
C8 0.9537(6) 0.3406(5) 1.1580(3) 0.0653(11) Uani d . 1 C
H8A 1.0286 0.3308 1.2054 0.078 Uiso calc R 1 H
C9 0.8313(7) 0.2156(5) 1.1010(3) 0.0695(12) Uani d . 1 C
H9A 0.8204 0.1204 1.1093 0.083 Uiso calc R 1 H
C10 0.7263(6) 0.2354(4) 1.0316(3) 0.0647(11) Uani d . 1 C
H10A 0.6447 0.1510 0.9927 0.078 Uiso calc R 1 H
C11 0.7365(4) 0.3464(4) 0.5016(2) 0.0439(9) Uani d . 1 C
C12 0.7182(5) 0.1998(4) 0.5069(2) 0.0578(10) Uani d . 1 C
H12A 0.7308 0.1399 0.4644 0.069 Uiso calc R 1 H
C13 0.6827(6) 0.1452(5) 0.5727(3) 0.0723(13) Uani d . 1 C
H13A 0.6725 0.0480 0.5760 0.087 Uiso calc R 1 H
C14 0.6615(6) 0.2315(6) 0.6348(3) 0.0772(14) Uani d . 1 C
H14A 0.6360 0.1927 0.6802 0.093 Uiso calc R 1 H
C15 0.6771(6) 0.3730(6) 0.6308(2) 0.0752(14) Uani d . 1 C
H15A 0.6610 0.4314 0.6729 0.090 Uiso calc R 1 H
C16 0.7924(5) 0.5405(4) 0.4173(2) 0.0463(9) Uani d . 1 C
C17 0.8179(5) 0.5694(5) 0.3418(2) 0.0619(11) Uani d . 1 C
H17A 0.8222 0.4971 0.3032 0.074 Uiso calc R 1 H
C18 0.8365(6) 0.7099(6) 0.3267(3) 0.0807(15) Uani d . 1 C
H18A 0.8536 0.7342 0.2772 0.097 Uiso calc R 1 H
C19 0.8296(6) 0.8139(6) 0.3857(4) 0.0909(17) Uani d . 1 C
H19A 0.8426 0.9091 0.3766 0.109 Uiso calc R 1 H
C20 0.8036(6) 0.7754(5) 0.4567(4) 0.0812(14) Uani d . 1 C
H20A 0.7983 0.8462 0.4959 0.097 Uiso calc R 1 H
O1W 0.1092(4) 0.8689(3) 0.17904(16) 0.0676(8) Uani d D 1 O
H1WA 0.0799 0.9230 0.2159 0.101 Uiso d RD 1 H
H1WB 0.2305 0.8834 0.1833 0.101 Uiso d RD 1 H
O2W 0.8092(4) 0.1897(3) 0.32182(17) 0.0761(9) Uani d D 1 O
H2WA 0.9166 0.1859 0.3126 0.114 Uiso d RD 1 H
H2WB 0.6988 0.1329 0.2849 0.114 Uiso d RD 1 H

loop_
_atom_site_aniso_label
_atom_site_aniso_U_11
_atom_site_aniso_U_22
_atom_site_aniso_U_33
_atom_site_aniso_U_12
_atom_site_aniso_U_13
_atom_site_aniso_U_23
O1 0.107(3) 0.063(2) 0.111(3) 0.006(2) 0.039(2) -0.0044(18)
O2 0.079(2) 0.057(2) 0.135(3) 0.0331(17) 0.011(2) -0.0049(18)
O3 0.100(3) 0.164(4) 0.131(3) 0.085(3) 0.072(2) 0.067(3)
O4 0.176(5) 0.113(4) 0.195(5) 0.062(3) 0.049(4) -0.047(3)
O5 0.072(2) 0.087(2) 0.099(2) 0.0426(19) 0.0114(18) 0.0162(18)
O6 0.060(2) 0.100(3) 0.180(4) 0.027(2) 0.021(2) -0.025(3)
N1 0.0561(19) 0.0378(17) 0.0493(18) 0.0166(14) 0.0102(15) 0.0059(13)
N2 0.0535(19) 0.0460(18) 0.0503(18) 0.0209(15) 0.0129(15) 0.0087(15)
N3 0.065(2) 0.0389(18) 0.061(2) 0.0212(15) 0.0193(17) 0.0092(15)
N4 0.0487(18) 0.0434(17) 0.0411(16) 0.0152(14) 0.0104(14) 0.0063(13)
N5 0.0495(19) 0.065(2) 0.055(2) 0.0215(16) 0.0112(16) 0.0057(17)
N6 0.054(2) 0.0414(19) 0.087(2) 0.0207(15) 0.0142(18) 0.0104(17)
N7 0.062(2) 0.059(2) 0.0506(19) 0.0256(19) 0.0146(17) 0.0092(16)
N8 0.075(3) 0.052(2) 0.073(2) 0.028(2) 0.023(2) -0.0054(18)
C1 0.043(2) 0.045(2) 0.043(2) 0.0168(16) 0.0153(17) 0.0095(17)
C2 0.057(2) 0.042(2) 0.058(2) 0.0181(18) 0.0195(19) 0.0135(18)
C3 0.076(3) 0.056(3) 0.078(3) 0.035(2) 0.033(2) 0.031(2)
C4 0.079(3) 0.079(3) 0.061(3) 0.046(3) 0.026(2) 0.034(2)
C5 0.060(3) 0.077(3) 0.045(2) 0.030(2) 0.0075(19) 0.007(2)
C6 0.044(2) 0.043(2) 0.052(2) 0.0190(17) 0.0203(18) 0.0160(17)
C7 0.054(2) 0.063(3) 0.063(3) 0.023(2) 0.016(2) 0.021(2)
C8 0.070(3) 0.078(3) 0.070(3) 0.041(3) 0.030(2) 0.041(3)
C9 0.087(3) 0.057(3) 0.096(3) 0.043(3) 0.050(3) 0.038(3)
C10 0.086(3) 0.042(2) 0.076(3) 0.028(2) 0.033(3) 0.015(2)
C11 0.0327(19) 0.051(2) 0.040(2) 0.0119(16) 0.0020(16) 0.0050(17)
C12 0.052(2) 0.051(2) 0.062(3) 0.0135(18) 0.009(2) 0.0157(19)
C13 0.061(3) 0.073(3) 0.078(3) 0.018(2) 0.014(2) 0.029(3)
C14 0.058(3) 0.097(4) 0.075(3) 0.022(3) 0.014(2) 0.044(3)
C15 0.050(3) 0.125(4) 0.047(3) 0.034(3) 0.013(2) 0.002(3)
C16 0.035(2) 0.046(2) 0.054(2) 0.0144(16) 0.0045(17) 0.0132(18)
C17 0.051(2) 0.063(3) 0.064(3) 0.013(2) 0.007(2) 0.024(2)
C18 0.050(3) 0.092(4) 0.092(4) 0.014(3) 0.007(2) 0.051(3)
C19 0.059(3) 0.056(3) 0.155(5) 0.020(2) 0.014(3) 0.046(4)
C20 0.067(3) 0.056(3) 0.121(4) 0.028(2) 0.020(3) 0.015(3)
O1W 0.0533(16) 0.0633(18) 0.0747(18) 0.0179(13) 0.0089(14) -0.0028(14)
O2W 0.0599(18) 0.082(2) 0.0789(19) 0.0285(15) 0.0166(15) -0.0142(16)

loop_
_atom_type_symbol
_atom_type_description
_atom_type_scat_dispersion_real
_atom_type_scat_dispersion_imag
_atom_type_scat_source
C C 0.0033 0.0016 'International Tables Vol C Tables 4.2.6.8 and 6.1.1.4'
H H 0.0000 0.0000 'International Tables Vol C Tables 4.2.6.8 and 6.1.1.4'
N N 0.0061 0.0033 'International Tables Vol C Tables 4.2.6.8 and 6.1.1.4'
O O 0.0106 0.0060 'International Tables Vol C Tables 4.2.6.8 and 6.1.1.4'

loop_
_geom_angle_atom_site_label_1
_geom_angle_atom_site_label_2
_geom_angle_atom_site_label_3
_geom_angle
_geom_angle_publ_flag
C1 N1 C6 129.6(3) yes
C1 N1 H1 115.2 ?
C6 N1 H1 115.2 ?
C1 N2 C5 122.1(3) yes
C1 N2 H2 119.0 ?
C5 N2 H2 119.0 ?
C6 N3 C10 117.1(3) yes
C11 N4 C16 128.9(3) yes
C11 N4 H4 115.5 ?
C16 N4 H4 115.5 ?
C11 N5 C15 120.6(4) yes
C11 N5 H5 119.7 ?
C15 N5 H5 119.7 ?
C16 N6 C20 117.5(4) yes
O3 N7 O2 122.3(4) ?
O3 N7 O1 120.7(4) ?
O2 N7 O1 117.0(4) ?
O6 N8 O5 122.3(4) ?
O6 N8 O4 115.8(4) ?
O5 N8 O4 120.3(4) ?
N2 C1 N1 120.3(3) ?
N2 C1 C2 118.2(3) ?
N1 C1 C2 121.5(3) ?
C3 C2 C1 120.0(4) ?
C3 C2 H2A 120.0 ?
C1 C2 H2A 120.0 ?
C2 C3 C4 120.5(4) ?
C2 C3 H3A 119.7 ?
C4 C3 H3A 119.7 ?
C5 C4 C3 118.5(4) ?
C5 C4 H4A 120.7 ?
C3 C4 H4A 120.7 ?
C4 C5 N2 120.6(4) ?
C4 C5 H5A 119.7 ?
N2 C5 H5A 119.7 ?
N3 C6 N1 117.3(3) ?
N3 C6 C7 123.1(3) ?
N1 C6 C7 119.6(3) ?
C8 C7 C6 117.8(4) ?
C8 C7 H7A 121.1 ?
C6 C7 H7A 121.1 ?
C9 C8 C7 120.0(4) ?
C9 C8 H8A 120.0 ?
C7 C8 H8A 120.0 ?
C10 C9 C8 118.0(4) ?
C10 C9 H9A 121.0 ?
C8 C9 H9A 121.0 ?
N3 C10 C9 123.9(4) ?
N3 C10 H10A 118.1 ?
C9 C10 H10A 118.1 ?
N5 C11 N4 120.7(3) ?
N5 C11 C12 119.1(3) ?
N4 C11 C12 120.2(3) ?
C13 C12 C11 120.5(4) ?
C13 C12 H12A 119.7 ?
C11 C12 H12A 119.7 ?
C12 C13 C14 120.2(5) ?
C12 C13 H13A 119.9 ?
C14 C13 H13A 119.9 ?
C15 C14 C13 120.4(4) ?
C15 C14 H14A 119.8 ?
C13 C14 H14A 119.8 ?
C14 C15 N5 119.3(4) ?
C14 C15 H15A 120.3 ?
N5 C15 H15A 120.3 ?
N6 C16 N4 117.8(3) ?
N6 C16 C17 123.1(4) ?
N4 C16 C17 119.0(3) ?
C18 C17 C16 117.3(4) ?
C18 C17 H17A 121.4 ?
C16 C17 H17A 121.4 ?
C19 C18 C17 119.5(5) ?
C19 C18 H18A 120.3 ?
C17 C18 H18A 120.3 ?
C20 C19 C18 119.0(5) ?
C20 C19 H19A 120.5 ?
C18 C19 H19A 120.5 ?
N6 C20 C19 123.7(5) ?
N6 C20 H20A 118.2 ?
C19 C20 H20A 118.2 ?
H1WA O1W H1WB 119.6 ?
H2WA O2W H2WB 117.8 ?

loop_
_geom_bond_atom_site_label_1
_geom_bond_atom_site_label_2
_geom_bond_distance
_geom_bond_publ_flag
O1 N7 1.235(4) ?
O2 N7 1.229(4) ?
O3 N7 1.205(4) ?
O4 N8 1.227(5) ?
O5 N8 1.212(4) ?
O6 N8 1.207(4) ?
N1 C1 1.357(4) yes
N1 C6 1.384(4) yes
N1 H1 0.8600 ?
N2 C1 1.337(4) yes
N2 C5 1.363(4) yes
N2 H2 0.8600 ?
N3 C6 1.335(4) yes
N3 C10 1.339(5) yes
N4 C11 1.362(4) yes
N4 C16 1.380(4) yes
N4 H4 0.8600 ?
N5 C11 1.328(4) yes
N5 C15 1.396(5) yes
N5 H5 0.8600 ?
N6 C16 1.331(5) yes
N6 C20 1.337(5) yes
C1 C2 1.393(5) ?
C2 C3 1.351(5) ?
C2 H2A 0.9300 ?
C3 C4 1.393(6) ?
C3 H3A 0.9300 ?
C4 C5 1.342(5) ?
C4 H4A 0.9300 ?
C5 H5A 0.9300 ?
C6 C7 1.386(5) ?
C7 C8 1.376(5) ?
C7 H7A 0.9300 ?
C8 C9 1.374(6) ?
C8 H8A 0.9300 ?
C9 C10 1.366(6) ?
C9 H9A 0.9300 ?
C10 H10A 0.9300 ?
C11 C12 1.398(5) ?
C12 C13 1.337(5) ?
C12 H12A 0.9300 ?
C13 C14 1.363(6) ?
C13 H13A 0.9300 ?
C14 C15 1.350(6) ?
C14 H14A 0.9300 ?
C15 H15A 0.9300 ?
C16 C17 1.394(5) ?
C17 C18 1.382(6) ?
C17 H17A 0.9300 ?
C18 C19 1.379(7) ?
C18 H18A 0.9300 ?
C19 C20 1.347(7) ?
C19 H19A 0.9300 ?
C20 H20A 0.9300 ?
O1W H1WA 0.8977 ?
O1W H1WB 0.8916 ?
O2W H2WA 0.8964 ?
O2W H2WB 0.8992 ?

loop_
_geom_hbond_atom_site_label_D
_geom_hbond_atom_site_label_H
_geom_hbond_atom_site_label_A
_geom_hbond_site_symmetry_A
_geom_hbond_distance_DH
_geom_hbond_distance_HA
_geom_hbond_distance_DA
_geom_hbond_angle_DHA
_geom_hbond_publ_flag
N1 H1 O1w 1_656 0.860 1.920 2.775(5) 172.7 yes
N2 H2 N3 1_555 0.860 1.994 2.650(5) 132.3 yes
N2 H2 O1 2_666 0.860 2.321 2.910(4) 125.9 yes
N4 H4 O2w 1_555 0.860 1.952 2.808(4) 172.9 yes
N5 H5 N6 1_555 0.860 2.004 2.651(5) 131.3 yes
N5 H5 O4 2_666 0.860 2.221 2.827(5) 127.4 yes
O1w H1wa O6 1_565 0.898 2.009 2.857(4) 157.2 yes
O1w H1wb O2 1_555 0.892 2.027 2.908(5) 169.4 yes
O2w H2wa O6 1_655 0.896 1.962 2.823(4) 160.6 yes
O2w H2wb O2 1_545 0.899 2.034 2.883(4) 157.0 yes

loop_
_geom_torsion_atom_site_label_1
_geom_torsion_atom_site_label_2
_geom_torsion_atom_site_label_3
_geom_torsion_atom_site_label_4
_geom_torsion
C5 N2 C1 N1 -177.8(3)
C5 N2 C1 C2 1.1(5)
C6 N1 C1 N2 -0.3(5)
C6 N1 C1 C2 -179.2(3)
N2 C1 C2 C3 -0.5(5)
N1 C1 C2 C3 178.5(3)
C1 C2 C3 C4 -0.3(6)
C2 C3 C4 C5 0.4(6)
C3 C4 C5 N2 0.2(6)
C1 N2 C5 C4 -1.0(5)
C10 N3 C6 N1 -178.5(3)
C10 N3 C6 C7 2.0(5)
C1 N1 C6 N3 -4.0(5)
C1 N1 C6 C7 175.5(3)
N3 C6 C7 C8 -1.8(5)
N1 C6 C7 C8 178.8(3)
C6 C7 C8 C9 0.2(6)
C7 C8 C9 C10 1.0(6)
C6 N3 C10 C9 -0.7(6)
C8 C9 C10 N3 -0.8(6)
C15 N5 C11 N4 -180.0(3)
C15 N5 C11 C12 -1.2(5)
C16 N4 C11 N5 -4.0(5)
C16 N4 C11 C12 177.3(3)
N5 C11 C12 C13 -0.1(5)
N4 C11 C12 C13 178.7(3)
C11 C12 C13 C14 0.9(6)
C12 C13 C14 C15 -0.4(7)
C13 C14 C15 N5 -0.8(6)
C11 N5 C15 C14 1.6(5)
C20 N6 C16 N4 179.0(3)
C20 N6 C16 C17 -0.2(5)
C11 N4 C16 N6 6.4(5)
C11 N4 C16 C17 -174.4(3)
N6 C16 C17 C18 0.2(5)
N4 C16 C17 C18 -179.0(3)
C16 C17 C18 C19 0.1(6)
C17 C18 C19 C20 -0.4(7)
C16 N6 C20 C19 -0.1(6)
C18 C19 C20 N6 0.4(7)
